data_7019608
loop_
_publ_author_name
'Mastropietro, Teresa F.'
'Yadav, Yogesh J.'
'Szerb, Elisabeta I.'
'Talarico, Anna Maria'
'Ghedini, Mauro'
'Crispini, Alessandra'

_publ_section_title
;
 Luminescence mechanochromism in cyclometallated Ir(iii) complexes
 containing picolylamine.
;
_journal_issue 29
_journal_name_full 'Dalton transactions (Cambridge, England : 2003)'
_journal_page_first 8899
_journal_page_last 8907
_journal_paper_doi 10.1039/c2dt30699a
_journal_volume 41
_journal_year 2012
_chemical_formula_moiety 'C28 H24 Ir N4, Cl O4'
_chemical_formula_sum 'C28 H24 Cl Ir N4 O4'
_chemical_formula_weight 708.16
_chemical_name_systematic
;
?
;
_space_group_IT_number 29
_symmetry_cell_setting orthorhombic
_symmetry_space_group_name_Hall 'P 2c -2ac'
_symmetry_space_group_name_H-M 'P c a 21'
_atom_sites_solution_hydrogens geom
_atom_sites_solution_primary direct
_atom_sites_solution_secondary difmap
_audit_creation_method SHELXL-97
_cell_angle_alpha 90.00
_cell_angle_beta 90.00
_cell_angle_gamma 90.00
_cell_formula_units_Z 4
_cell_length_a 11.0556(10)
_cell_length_b 15.2516(15)
_cell_length_c 15.3882(14)
_cell_measurement_reflns_used 9973
_cell_measurement_temperature 296(2)
_cell_measurement_theta_max 26.79
_cell_measurement_theta_min 2.26
_cell_volume 2594.7(4)
_computing_cell_refinement 'Bruker SMART'
_computing_data_collection 'Bruker SMART'
_computing_data_reduction 'Bruker SAINT'
_computing_molecular_graphics 'Bruker SHELXTL'
_computing_publication_material 'Bruker SHELXTL'
_computing_structure_refinement 'SHELXL-97 (Sheldrick, 1997)'
_computing_structure_solution 'SHELXS-97 (Sheldrick, 1990)'
_diffrn_ambient_temperature 296(2)
_diffrn_measured_fraction_theta_full 0.999
_diffrn_measured_fraction_theta_max 0.999
_diffrn_measurement_device_type 'CCD area detector'
_diffrn_measurement_method 'phi and omega scans'
_diffrn_radiation_monochromator graphite
_diffrn_radiation_source 'fine-focus sealed tube'
_diffrn_radiation_type MoK\a
_diffrn_radiation_wavelength 0.71073
_diffrn_reflns_av_R_equivalents 0.0403
_diffrn_reflns_av_sigmaI/netI 0.0224
_diffrn_reflns_limit_h_max 14
_diffrn_reflns_limit_h_min -14
_diffrn_reflns_limit_k_max 19
_diffrn_reflns_limit_k_min -19
_diffrn_reflns_limit_l_max 19
_diffrn_reflns_limit_l_min -19
_diffrn_reflns_number 63126
_diffrn_reflns_theta_full 27.06
_diffrn_reflns_theta_max 27.06
_diffrn_reflns_theta_min 1.34
_exptl_absorpt_coefficient_mu 5.291
_exptl_absorpt_correction_T_max 0.189
_exptl_absorpt_correction_T_min 0.075
_exptl_absorpt_correction_type multi-scan
_exptl_absorpt_process_details sadabs
_exptl_crystal_colour orange
_exptl_crystal_density_diffrn 1.813
_exptl_crystal_density_method 'not measured'
_exptl_crystal_description parallelepiped
_exptl_crystal_F_000 1384
_exptl_crystal_size_max 0.60
_exptl_crystal_size_mid 0.50
_exptl_crystal_size_min 0.40
_refine_diff_density_max 0.725
_refine_diff_density_min -0.348
_refine_diff_density_rms 0.067
_refine_ls_abs_structure_details 'Flack H D (1983), Acta Cryst. A39, 876-881'
_refine_ls_abs_structure_Flack 0.002(7)
_refine_ls_extinction_method none
_refine_ls_goodness_of_fit_ref 1.215
_refine_ls_hydrogen_treatment constr
_refine_ls_matrix_type full
_refine_ls_number_parameters 331
_refine_ls_number_reflns 5648
_refine_ls_number_restraints 1
_refine_ls_restrained_S_all 1.215
_refine_ls_R_factor_all 0.0214
_refine_ls_R_factor_gt 0.0184
_refine_ls_shift/su_max 0.001
_refine_ls_shift/su_mean 0.000
_refine_ls_structure_factor_coef Fsqd
_refine_ls_weighting_details 'calc w=1/[\s^2^(Fo^2^)+(0.0216P)^2^+1.2086P] where P=(Fo^2^+2Fc^2^)/3'
_refine_ls_weighting_scheme calc
_refine_ls_wR_factor_gt 0.0474
_refine_ls_wR_factor_ref 0.0533
_reflns_number_gt 5230
_reflns_number_total 5648
_reflns_threshold_expression >2sigma(I)
_cod_data_source_file c2dt30699a.txt
_cod_data_source_block (3)
_cod_database_code 7019608

loop_
_symmetry_equiv_pos_as_xyz
'x, y, z'
'-x, -y, z+1/2'
'-x+1/2, y, z+1/2'
'x+1/2, -y, z'

loop_
_atom_site_label
_atom_site_type_symbol
_atom_site_fract_x
_atom_site_fract_y
_atom_site_fract_z
_atom_site_U_iso_or_equiv
_atom_site_adp_type
_atom_site_occupancy
_atom_site_symmetry_multiplicity
_atom_site_calc_flag
_atom_site_refinement_flags
Ir1 Ir 0.049269(9) 0.236736(7) 0.74819(3) 0.03501(5) Uani 1 1 d .
N1 N 0.1845(3) 0.1697(2) 0.6855(2) 0.0388(7) Uani 1 1 d .
C1 C 0.2682(5) 0.2067(4) 0.6329(4) 0.0575(13) Uani 1 1 d .
H1A H 0.2628 0.2663 0.6209 0.069 Uiso 1 1 calc R
C2 C 0.3619(4) 0.1586(4) 0.5963(4) 0.0690(14) Uani 1 1 d .
H2A H 0.4183 0.1853 0.5601 0.083 Uiso 1 1 calc R
C3 C 0.3690(5) 0.0718(4) 0.6145(4) 0.0724(15) Uani 1 1 d .
H3B H 0.4302 0.0381 0.5898 0.087 Uiso 1 1 calc R
C4 C 0.2873(4) 0.0338(3) 0.6686(3) 0.0605(12) Uani 1 1 d .
H4A H 0.2935 -0.0257 0.6814 0.073 Uiso 1 1 calc R
C5 C 0.1950(3) 0.0829(3) 0.7048(3) 0.0427(9) Uani 1 1 d .
C6 C 0.1047(4) 0.0515(2) 0.7663(3) 0.0422(11) Uani 1 1 d .
C7 C 0.0947(5) -0.0351(3) 0.7919(3) 0.0565(11) Uani 1 1 d .
H7A H 0.1473 -0.0768 0.7691 0.068 Uiso 1 1 calc R
C8 C 0.0082(5) -0.0599(4) 0.8504(4) 0.0680(14) Uani 1 1 d .
H8A H 0.0038 -0.1180 0.8684 0.082 Uiso 1 1 calc R
C9 C -0.0720(5) 0.0004(4) 0.8826(3) 0.0641(13) Uani 1 1 d .
H9A H -0.1315 -0.0168 0.9218 0.077 Uiso 1 1 calc R
C10 C -0.0642(4) 0.0874(3) 0.8563(3) 0.0514(11) Uani 1 1 d .
H10A H -0.1191 0.1279 0.8784 0.062 Uiso 1 1 calc R
C11 C 0.0243(3) 0.1158(3) 0.7976(3) 0.0377(8) Uani 1 1 d .
N2 N -0.0929(3) 0.2914(2) 0.8131(2) 0.0434(7) Uani 1 1 d .
C12 C -0.0865(4) 0.3293(3) 0.8919(3) 0.0516(10) Uani 1 1 d .
H12A H -0.0116 0.3311 0.9194 0.062 Uiso 1 1 calc R
C13 C -0.1821(5) 0.3647(3) 0.9335(3) 0.0637(13) Uani 1 1 d .
H13A H -0.1738 0.3896 0.9883 0.076 Uiso 1 1 calc R
C14 C -0.2935(5) 0.3628(4) 0.8915(4) 0.0744(16) Uani 1 1 d .
H14A H -0.3613 0.3871 0.9179 0.089 Uiso 1 1 calc R
C15 C -0.3027(4) 0.3252(4) 0.8119(4) 0.0693(14) Uani 1 1 d .
H15A H -0.3769 0.3244 0.7835 0.083 Uiso 1 1 calc R
C16 C -0.2020(4) 0.2881(3) 0.7725(3) 0.0474(12) Uani 1 1 d .
C17 C -0.1997(4) 0.2413(3) 0.6887(3) 0.0451(10) Uani 1 1 d .
C18 C -0.3012(5) 0.2279(4) 0.6385(4) 0.0614(13) Uani 1 1 d .
H18A H -0.3752 0.2510 0.6561 0.074 Uiso 1 1 calc R
C19 C -0.2937(4) 0.1805(4) 0.5624(3) 0.0692(15) Uani 1 1 d .
H19A H -0.3624 0.1707 0.5290 0.083 Uiso 1 1 calc R
C20 C -0.1825(4) 0.1474(4) 0.5362(3) 0.0600(13) Uani 1 1 d .
H20A H -0.1768 0.1161 0.4845 0.072 Uiso 1 1 calc R
C21 C -0.0792(4) 0.1609(3) 0.5868(3) 0.0492(10) Uani 1 1 d .
H21A H -0.0055 0.1380 0.5685 0.059 Uiso 1 1 calc R
C22 C -0.0849(3) 0.2089(3) 0.6650(3) 0.0414(9) Uani 1 1 d .
N3 N 0.0860(3) 0.3682(2) 0.6971(3) 0.0528(9) Uani 1 1 d .
H3A H 0.1376 0.3648 0.6520 0.063 Uiso 1 1 calc R
H3C H 0.0169 0.3930 0.6783 0.063 Uiso 1 1 calc R
C23 C 0.1390(4) 0.4216(3) 0.7664(5) 0.0667(19) Uani 1 1 d .
H23A H 0.0745 0.4471 0.8009 0.080 Uiso 1 1 calc R
H23B H 0.1848 0.4692 0.7407 0.080 Uiso 1 1 calc R
N4 N 0.1883(2) 0.28220(18) 0.83215(18) 0.0475(8) Uani 1 1 d G
C24 C 0.2188(3) 0.37017(17) 0.8233(2) 0.0601(12) Uani 1 1 d G
C25 C 0.3145(3) 0.4048(2) 0.8707(3) 0.081(2) Uani 1 1 d G
H25A H 0.3349 0.4637 0.8648 0.098 Uiso 1 1 calc R
C26 C 0.3798(3) 0.3515(3) 0.9270(2) 0.093(2) Uani 1 1 d G
H26A H 0.4438 0.3746 0.9588 0.111 Uiso 1 1 calc R
C27 C 0.3493(3) 0.2635(3) 0.9359(2) 0.0788(19) Uani 1 1 d G
H27A H 0.3929 0.2278 0.9735 0.095 Uiso 1 1 calc R
C28 C 0.2535(3) 0.22887(18) 0.8884(2) 0.0620(17) Uani 1 1 d G
H28A H 0.2331 0.1700 0.8944 0.074 Uiso 1 1 calc R
Cl1 Cl 0.09933(13) -0.54462(9) 1.09371(9) 0.0662(3) Uani 1 1 d .
O1 O 0.0444(5) -0.4983(6) 1.0312(5) 0.164(3) Uani 1 1 d .
O2 O 0.2130(5) -0.5745(5) 1.0749(4) 0.159(3) Uani 1 1 d .
O3 O 0.0364(8) -0.6123(9) 1.1164(12) 0.338(11) Uani 1 1 d .
O4 O 0.1150(9) -0.4944(10) 1.1622(7) 0.345(10) Uani 1 1 d .

loop_
_atom_site_aniso_label
_atom_site_aniso_U_11
_atom_site_aniso_U_22
_atom_site_aniso_U_33
_atom_site_aniso_U_23
_atom_site_aniso_U_13
_atom_site_aniso_U_12
Ir1 0.02924(6) 0.03015(7) 0.04564(8) 0.0012(2) -0.00071(12) 0.00054(4)
N1 0.0314(15) 0.0363(17) 0.0486(18) 0.0024(14) -0.0013(13) 0.0012(13)
C1 0.040(2) 0.067(3) 0.065(3) 0.009(3) 0.005(2) -0.003(2)
C2 0.050(3) 0.074(4) 0.082(4) 0.006(3) 0.023(3) 0.005(2)
C3 0.060(3) 0.073(4) 0.084(4) -0.006(3) 0.017(3) 0.023(3)
C4 0.058(3) 0.051(3) 0.072(3) -0.001(2) 0.010(2) 0.016(2)
C5 0.0398(19) 0.037(2) 0.051(2) -0.0003(17) -0.0039(17) 0.0053(16)
C6 0.0435(18) 0.0343(17) 0.049(3) 0.0009(16) -0.0045(17) 0.0022(14)
C7 0.059(3) 0.042(2) 0.069(3) 0.006(2) -0.003(2) 0.005(2)
C8 0.074(3) 0.048(3) 0.082(4) 0.024(3) -0.009(3) -0.007(3)
C9 0.069(3) 0.058(3) 0.065(3) 0.015(3) 0.008(2) -0.013(3)
C10 0.055(2) 0.049(3) 0.051(2) 0.004(2) 0.0044(19) -0.004(2)
C11 0.0392(19) 0.033(2) 0.041(2) 0.0046(16) -0.0019(15) -0.0019(15)
N2 0.0360(16) 0.0407(18) 0.054(2) 0.0001(16) 0.0050(15) 0.0053(15)
C12 0.053(2) 0.044(2) 0.057(3) -0.005(2) 0.003(2) 0.002(2)
C13 0.066(3) 0.057(3) 0.068(3) -0.009(2) 0.017(2) 0.005(2)
C14 0.050(3) 0.079(4) 0.094(4) -0.018(3) 0.018(3) 0.007(3)
C15 0.041(2) 0.072(3) 0.095(4) -0.014(3) 0.010(2) 0.006(2)
C16 0.0336(18) 0.044(2) 0.065(4) 0.0018(19) 0.0047(17) 0.0041(17)
C17 0.035(2) 0.049(3) 0.052(3) 0.0086(19) -0.0012(19) -0.0020(18)
C18 0.037(2) 0.076(4) 0.072(3) 0.009(3) -0.006(2) 0.002(2)
C19 0.048(2) 0.101(4) 0.059(3) 0.004(3) -0.014(2) -0.003(3)
C20 0.057(3) 0.083(4) 0.041(2) 0.001(2) -0.008(2) -0.014(2)
C21 0.042(2) 0.055(3) 0.050(2) 0.004(2) 0.0041(19) -0.0086(19)
C22 0.0324(18) 0.041(2) 0.051(2) 0.0084(18) -0.0039(17) -0.0090(17)
N3 0.0493(19) 0.0367(19) 0.072(2) 0.0098(18) 0.0079(19) 0.0053(16)
C23 0.061(3) 0.0363(19) 0.102(6) -0.006(3) 0.012(3) -0.0058(19)
N4 0.0352(17) 0.049(2) 0.058(2) -0.0093(17) -0.0039(16) 0.0033(15)
C24 0.041(2) 0.055(3) 0.084(3) -0.019(3) 0.012(2) -0.007(2)
C25 0.057(3) 0.083(4) 0.104(5) -0.047(4) 0.011(3) -0.028(3)
C26 0.040(3) 0.148(7) 0.090(5) -0.049(5) 0.000(3) -0.001(4)
C27 0.051(3) 0.119(6) 0.067(4) -0.032(3) -0.011(3) 0.017(3)
C28 0.050(3) 0.080(4) 0.056(3) -0.010(3) -0.016(3) 0.018(3)
Cl1 0.0624(7) 0.0604(7) 0.0758(8) -0.0006(6) -0.0029(6) 0.0183(6)
O1 0.122(5) 0.176(8) 0.196(7) 0.103(6) -0.018(4) 0.035(4)
O2 0.125(4) 0.225(8) 0.128(5) 0.023(5) 0.023(4) 0.111(5)
O3 0.197(9) 0.275(15) 0.54(3) 0.264(17) -0.080(12) -0.104(9)
O4 0.221(9) 0.49(2) 0.322(13) -0.296(14) -0.147(9) 0.241(12)

loop_
_atom_type_symbol
_atom_type_description
_atom_type_scat_dispersion_real
_atom_type_scat_dispersion_imag
_atom_type_scat_source
C C 0.0033 0.0016 'International Tables Vol C Tables 4.2.6.8 and 6.1.1.4'
H H 0.0000 0.0000 'International Tables Vol C Tables 4.2.6.8 and 6.1.1.4'
N N 0.0061 0.0033 'International Tables Vol C Tables 4.2.6.8 and 6.1.1.4'
O O 0.0106 0.0060 'International Tables Vol C Tables 4.2.6.8 and 6.1.1.4'
Cl Cl 0.1484 0.1585 'International Tables Vol C Tables 4.2.6.8 and 6.1.1.4'
Ir Ir -1.4442 7.9887 'International Tables Vol C Tables 4.2.6.8 and 6.1.1.4'

loop_
_geom_angle_atom_site_label_1
_geom_angle_atom_site_label_2
_geom_angle_atom_site_label_3
_geom_angle
C22 Ir1 C11 86.87(16)
C22 Ir1 N2 80.18(17)
C11 Ir1 N2 94.84(15)
C22 Ir1 N1 97.66(16)
C11 Ir1 N1 79.64(14)
N2 Ir1 N1 174.21(14)
C22 Ir1 N4 173.15(14)
C11 Ir1 N4 99.71(13)
N2 Ir1 N4 97.25(14)
N1 Ir1 N4 85.49(12)
C22 Ir1 N3 95.86(16)
C11 Ir1 N3 177.02(14)
N2 Ir1 N3 86.81(15)
N1 Ir1 N3 98.78(14)
N4 Ir1 N3 77.60(13)
C1 N1 C5 118.6(4)
C1 N1 Ir1 124.8(3)
C5 N1 Ir1 116.4(3)
N1 C1 C2 122.2(5)
N1 C1 H1A 118.9
C2 C1 H1A 118.9
C3 C2 C1 118.4(5)
C3 C2 H2A 120.8
C1 C2 H2A 120.8
C4 C3 C2 120.3(5)
C4 C3 H3B 119.8
C2 C3 H3B 119.8
C3 C4 C5 120.4(5)
C3 C4 H4A 119.8
C5 C4 H4A 119.8
N1 C5 C4 120.1(4)
N1 C5 C6 113.8(3)
C4 C5 C6 126.1(4)
C7 C6 C11 121.2(4)
C7 C6 C5 123.6(4)
C11 C6 C5 115.2(3)
C8 C7 C6 120.5(5)
C8 C7 H7A 119.8
C6 C7 H7A 119.8
C7 C8 C9 120.3(5)
C7 C8 H8A 119.8
C9 C8 H8A 119.8
C8 C9 C10 119.7(5)
C8 C9 H9A 120.1
C10 C9 H9A 120.1
C11 C10 C9 121.7(5)
C11 C10 H10A 119.1
C9 C10 H10A 119.1
C10 C11 C6 116.5(4)
C10 C11 Ir1 128.5(3)
C6 C11 Ir1 115.0(3)
C12 N2 C16 118.6(4)
C12 N2 Ir1 125.2(3)
C16 N2 Ir1 116.3(3)
C13 C12 N2 123.9(5)
C13 C12 H12A 118.0
N2 C12 H12A 118.0
C12 C13 C14 117.7(5)
C12 C13 H13A 121.1
C14 C13 H13A 121.1
C15 C14 C13 119.7(5)
C15 C14 H14A 120.2
C13 C14 H14A 120.2
C14 C15 C16 120.5(5)
C14 C15 H15A 119.8
C16 C15 H15A 119.8
N2 C16 C15 119.7(4)
N2 C16 C17 113.9(4)
C15 C16 C17 126.4(4)
C18 C17 C22 122.5(5)
C18 C17 C16 123.2(4)
C22 C17 C16 114.3(4)
C19 C18 C17 120.3(5)
C19 C18 H18A 119.9
C17 C18 H18A 119.9
C18 C19 C20 119.4(4)
C18 C19 H19A 120.3
C20 C19 H19A 120.3
C19 C20 C21 120.5(5)
C19 C20 H20A 119.7
C21 C20 H20A 119.7
C20 C21 C22 121.0(4)
C20 C21 H21A 119.5
C22 C21 H21A 119.5
C21 C22 C17 116.3(4)
C21 C22 Ir1 128.5(3)
C17 C22 Ir1 115.2(3)
C23 N3 Ir1 108.7(3)
C23 N3 H3A 109.9
Ir1 N3 H3A 109.9
C23 N3 H3C 109.9
Ir1 N3 H3C 109.9
H3A N3 H3C 108.3
N3 C23 C24 112.2(3)
N3 C23 H23A 109.2
C24 C23 H23A 109.2
N3 C23 H23B 109.2
C24 C23 H23B 109.2
H23A C23 H23B 107.9
C24 N4 C28 120.0
C24 N4 Ir1 115.53(16)
C28 N4 Ir1 124.29(16)
C25 C24 N4 120.0
C25 C24 C23 124.6(3)
N4 C24 C23 115.3(3)
C24 C25 C26 120.0
C24 C25 H25A 120.0
C26 C25 H25A 120.0
C27 C26 C25 120.0
C27 C26 H26A 120.0
C25 C26 H26A 120.0
C28 C27 C26 120.0
C28 C27 H27A 120.0
C26 C27 H27A 120.0
C27 C28 N4 120.0
C27 C28 H28A 120.0
N4 C28 H28A 120.0
O3 Cl1 O1 111.8(6)
O3 Cl1 O2 106.6(7)
O1 Cl1 O2 116.1(4)
O3 Cl1 O4 108.7(10)
O1 Cl1 O4 109.2(7)
O2 Cl1 O4 104.0(5)

loop_
_geom_bond_atom_site_label_1
_geom_bond_atom_site_label_2
_geom_bond_distance
Ir1 C22 2.005(4)
Ir1 C11 2.014(4)
Ir1 N2 2.041(3)
Ir1 N1 2.052(3)
Ir1 N4 2.124(2)
Ir1 N3 2.192(4)
N1 C1 1.353(6)
N1 C5 1.361(5)
C1 C2 1.389(7)
C1 H1A 0.9300
C2 C3 1.355(8)
C2 H2A 0.9300
C3 C4 1.359(7)
C3 H3B 0.9300
C4 C5 1.383(6)
C4 H4A 0.9300
C5 C6 1.457(6)
C6 C7 1.382(6)
C6 C11 1.407(6)
C7 C8 1.367(8)
C7 H7A 0.9300
C8 C9 1.371(8)
C8 H8A 0.9300
C9 C10 1.389(7)
C9 H9A 0.9300
C10 C11 1.401(6)
C10 H10A 0.9300
N2 C12 1.345(6)
N2 C16 1.359(5)
C12 C13 1.348(6)
C12 H12A 0.9300
C13 C14 1.391(7)
C13 H13A 0.9300
C14 C15 1.356(8)
C14 H14A 0.9300
C15 C16 1.388(6)
C15 H15A 0.9300
C16 C17 1.474(7)
C17 C18 1.377(7)
C17 C22 1.410(6)
C18 C19 1.379(8)
C18 H18A 0.9300
C19 C20 1.388(7)
C19 H19A 0.9300
C20 C21 1.398(6)
C20 H20A 0.9300
C21 C22 1.410(6)
C21 H21A 0.9300
N3 C23 1.463(7)
N3 H3A 0.9000
N3 H3C 0.9000
C23 C24 1.470(6)
C23 H23A 0.9700
C23 H23B 0.9700
N4 C24 1.3900
N4 C28 1.3900
C24 C25 1.3900
C25 C26 1.3900
C25 H25A 0.9300
C26 C27 1.3900
C26 H26A 0.9300
C27 C28 1.3900
C27 H27A 0.9300
C28 H28A 0.9300
Cl1 O3 1.293(9)
Cl1 O1 1.339(6)
Cl1 O2 1.368(5)
Cl1 O4 1.314(8)

loop_
_geom_hbond_atom_site_label_D
_geom_hbond_atom_site_label_H
_geom_hbond_atom_site_label_A
_geom_hbond_distance_DH
_geom_hbond_distance_HA
_geom_hbond_distance_DA
_geom_hbond_angle_DHA
_geom_hbond_site_symmetry_A
N3 H3A O2 0.90 2.23 3.039(7) 148.7 3_564
N3 H3C O4 0.90 2.14 2.989(8) 156.7 2_554
